data_4311738
loop_
_publ_author_name
'Adrien P. C\^ot\'e'
'George K. H. Shimizu'

_publ_section_title
;
 Silver(I) Arylsulfonates: A Systematic Study of "Softer" Hybrid
 Inorganic-Organic Solids
;
_journal_name_full 'Inorganic Chemistry'
_journal_page_first 6663
_journal_page_last 6673
_journal_paper_doi 10.1021/ic0491229
_journal_volume 43
_journal_year 2004
_chemical_formula_sum 'C12 H9 Ag O3 S'
_chemical_formula_weight 341.12
_chemical_name_systematic 'silver 1,1'-biphenyl-4-sulfonate'
_space_group_IT_number 2
_symmetry_cell_setting triclinic
_symmetry_space_group_name_Hall '-P 1'
_symmetry_space_group_name_H-M 'P -1'
_atom_sites_solution_hydrogens geom
_atom_sites_solution_primary direct
_atom_sites_solution_secondary difmap
_audit_creation_method SHELXL-97
_cell_angle_alpha 94.15(2)
_cell_angle_beta 91.00(2)
_cell_angle_gamma 119.21(2)
_cell_formula_units_Z 2
_cell_length_a 5.1120(3)
_cell_length_b 5.219(2)
_cell_length_c 23.622(2)
_cell_measurement_temperature 173(2)
_cell_volume 547.6(2)
_computing_structure_refinement 'SHELXL-97 (Sheldrick, 1997)'
_computing_structure_solution 'SHELXS-97 (Sheldrick, 1990)'
_diffrn_ambient_temperature 173(2)
_diffrn_measured_fraction_theta_full 0.938
_diffrn_measured_fraction_theta_max 0.938
_diffrn_radiation_monochromator graphite
_diffrn_radiation_source 'fine-focus sealed tube'
_diffrn_radiation_type MoK\a
_diffrn_radiation_wavelength 0.71070
_diffrn_reflns_av_R_equivalents 0.0566
_diffrn_reflns_av_sigmaI/netI 0.1057
_diffrn_reflns_limit_h_max 6
_diffrn_reflns_limit_h_min -6
_diffrn_reflns_limit_k_max 6
_diffrn_reflns_limit_k_min -6
_diffrn_reflns_limit_l_max 30
_diffrn_reflns_limit_l_min -30
_diffrn_reflns_number 4156
_diffrn_reflns_theta_full 27.50
_diffrn_reflns_theta_max 27.50
_diffrn_reflns_theta_min 1.73
_exptl_absorpt_coefficient_mu 2.021
_exptl_crystal_density_diffrn 2.069
_exptl_crystal_density_method 'not measured'
_exptl_crystal_F_000 336
_refine_diff_density_max 1.578
_refine_diff_density_min -1.549
_refine_diff_density_rms 0.393
_refine_ls_extinction_method none
_refine_ls_goodness_of_fit_ref 1.081
_refine_ls_hydrogen_treatment mixed
_refine_ls_matrix_type full
_refine_ls_number_parameters 126
_refine_ls_number_reflns 2367
_refine_ls_number_restraints 0
_refine_ls_restrained_S_all 1.081
_refine_ls_R_factor_all 0.1067
_refine_ls_R_factor_gt 0.0567
_refine_ls_shift/su_max 0.033
_refine_ls_shift/su_mean 0.004
_refine_ls_structure_factor_coef Fsqd
_refine_ls_weighting_details 'calc w=1/[\s^2^(Fo^2^)+(0.0974P)^2^+0.0000P] where P=(Fo^2^+2Fc^2^)/3'
_refine_ls_weighting_scheme calc
_refine_ls_wR_factor_gt 0.1375
_refine_ls_wR_factor_ref 0.1765
_reflns_number_gt 1655
_reflns_number_total 2367
_reflns_threshold_expression >2sigma(I)
_cod_data_source_file ic0491229si20040706_040149_1.cif
_cod_data_source_block shelxs
_cod_database_code 4311738

loop_
_symmetry_equiv_pos_as_xyz
'x, y, z'
'-x, -y, -z'

loop_
_atom_site_label
_atom_site_type_symbol
_atom_site_fract_x
_atom_site_fract_y
_atom_site_fract_z
_atom_site_U_iso_or_equiv
_atom_site_adp_type
_atom_site_occupancy
_atom_site_symmetry_multiplicity
_atom_site_calc_flag
_atom_site_refinement_flags
_atom_site_disorder_assembly
_atom_site_disorder_group
Ag1 Ag 0.67814(14) 0.81751(13) -0.00131(3) 0.0275(3) Uani 1 1 d . . .
C1 C 0.9619(18) 0.4959(17) 0.1555(3) 0.0196(17) Uiso 1 1 d . . .
C4 C 0.8321(19) 0.4123(18) 0.2694(4) 0.0251(18) Uiso 1 1 d . . .
C7 C 0.764(2) 0.371(2) 0.3298(4) 0.031(2) Uiso 1 1 d . . .
C10 C 0.626(3) 0.292(3) 0.4441(5) 0.053(3) Uiso 1 1 d . . .
C2A C 0.774(6) 0.572(5) 0.1802(11) 0.057(6) Uiso 0.50 1 d P . .
C3A C 0.702(6) 0.530(5) 0.2352(11) 0.055(6) Uiso 0.50 1 d P . .
C5A C 1.014(6) 0.330(6) 0.2430(12) 0.065(7) Uiso 0.50 1 d P . .
C6A C 1.103(6) 0.381(5) 0.1875(11) 0.056(6) Uiso 0.50 1 d P . .
C8A C 0.888(6) 0.606(6) 0.3703(12) 0.063(7) Uiso 0.50 1 d P . .
C9A C 0.811(6) 0.574(6) 0.4291(13) 0.069(7) Uiso 0.50 1 d P . .
C11A C 0.502(6) 0.058(6) 0.4032(12) 0.062(7) Uiso 0.50 1 d P . .
C12A C 0.570(6) 0.100(6) 0.3445(12) 0.062(7) Uiso 0.50 1 d P . .
C2B C 1.084(5) 0.734(5) 0.1930(10) 0.051(6) Uiso 0.50 1 d P . .
C3B C 1.016(8) 0.684(7) 0.2527(15) 0.176(11) Uiso 1 1 d . . .
C5B C 0.713(5) 0.179(5) 0.2265(10) 0.050(6) Uiso 0.50 1 d P . .
C6B C 0.778(6) 0.221(5) 0.1705(11) 0.056(6) Uiso 0.50 1 d P . .
C8B C 0.555(6) 0.431(6) 0.3534(11) 0.059(6) Uiso 0.50 1 d P . .
C9B C 0.481(6) 0.388(6) 0.4106(12) 0.064(7) Uiso 0.50 1 d P . .
C11B C 0.825(6) 0.220(6) 0.4226(12) 0.062(6) Uiso 0.50 1 d P . .
C12B C 0.906(5) 0.259(5) 0.3631(11) 0.054(6) Uiso 0.50 1 d P . .
O1 O 1.0372(13) 0.8230(12) 0.0731(2) 0.0253(13) Uani 1 1 d . . .
O2 O 0.7868(13) 1.2917(12) 0.0507(3) 0.0270(13) Uani 1 1 d . . .
O3 O 0.3217(13) 0.5599(13) 0.0750(3) 0.0282(14) Uani 1 1 d . . .
S2 S 1.0343(4) 0.5474(4) 0.08278(9) 0.0206(5) Uani 1 1 d . . .

loop_
_atom_site_aniso_label
_atom_site_aniso_U_11
_atom_site_aniso_U_22
_atom_site_aniso_U_33
_atom_site_aniso_U_23
_atom_site_aniso_U_13
_atom_site_aniso_U_12
Ag1 0.0224(4) 0.0228(4) 0.0358(5) 0.0032(3) 0.0021(3) 0.0100(3)
O1 0.028(3) 0.022(3) 0.027(3) 0.001(2) 0.003(2) 0.013(3)
O2 0.027(3) 0.026(3) 0.028(3) -0.005(2) -0.004(3) 0.015(3)
O3 0.025(3) 0.033(3) 0.027(3) 0.002(3) 0.002(3) 0.015(3)
S2 0.0203(10) 0.0207(10) 0.0216(11) 0.0019(8) 0.0024(8) 0.0106(8)

loop_
_atom_type_symbol
_atom_type_description
_atom_type_scat_dispersion_real
_atom_type_scat_dispersion_imag
_atom_type_scat_source
C C 0.0033 0.0016 'International Tables Vol C Tables 4.2.6.8 and 6.1.1.4'
H H 0.0000 0.0000 'International Tables Vol C Tables 4.2.6.8 and 6.1.1.4'
O O 0.0106 0.0060 'International Tables Vol C Tables 4.2.6.8 and 6.1.1.4'
S S 0.1246 0.1234 'International Tables Vol C Tables 4.2.6.8 and 6.1.1.4'
Ag Ag -0.8971 1.1015 'International Tables Vol C Tables 4.2.6.8 and 6.1.1.4'

loop_
_geom_angle_atom_site_label_1
_geom_angle_atom_site_label_2
_geom_angle_atom_site_label_3
_geom_angle
_geom_angle_site_symmetry_1
_geom_angle_site_symmetry_3
_geom_angle_publ_flag
O2 Ag1 O2 97.85(17) 2_675 . ?
O2 Ag1 O1 160.4(2) 2_675 . ?
O2 Ag1 O1 83.98(18) . . ?
O2 Ag1 O1 89.3(2) 2_675 2_775 ?
O2 Ag1 O1 78.73(19) . 2_775 ?
O1 Ag1 O1 110.14(15) . 2_775 ?
O2 Ag1 O3 84.79(19) 2_675 2_665 ?
O2 Ag1 O3 162.2(2) . 2_665 ?
O1 Ag1 O3 99.43(19) . 2_665 ?
O1 Ag1 O3 83.77(19) 2_775 2_665 ?
O2 Ag1 O3 81.3(2) 2_675 . ?
O2 Ag1 O3 87.7(2) . . ?
O1 Ag1 O3 79.32(19) . . ?
O1 Ag1 O3 162.25(19) 2_775 . ?
O3 Ag1 O3 110.08(16) 2_665 . ?
O2 Ag1 Ag1 143.90(15) 2_675 2_775 ?
O2 Ag1 Ag1 74.78(14) . 2_775 ?
O1 Ag1 Ag1 55.42(13) . 2_775 ?
O1 Ag1 Ag1 54.72(14) 2_775 2_775 ?
O3 Ag1 Ag1 92.71(14) 2_665 2_775 ?
O3 Ag1 Ag1 132.38(13) . 2_775 ?
O2 Ag1 Ag1 77.79(14) 2_675 2_665 ?
O2 Ag1 Ag1 142.59(15) . 2_665 ?
O1 Ag1 Ag1 88.90(13) . 2_665 ?
O1 Ag1 Ag1 137.53(13) 2_775 2_665 ?
O3 Ag1 Ag1 55.15(14) 2_665 2_665 ?
O3 Ag1 Ag1 54.92(14) . 2_665 ?
Ag1 Ag1 Ag1 129.06(5) 2_775 2_665 ?
O2 Ag1 Ag1 49.79(13) 2_675 2_675 ?
O2 Ag1 Ag1 48.06(13) . 2_675 ?
O1 Ag1 Ag1 128.80(13) . 2_675 ?
O1 Ag1 Ag1 80.77(13) 2_775 2_675 ?
O3 Ag1 Ag1 131.76(14) 2_665 2_675 ?
O3 Ag1 Ag1 81.66(14) . 2_675 ?
Ag1 Ag1 Ag1 113.84(5) 2_775 2_675 ?
Ag1 Ag1 Ag1 116.97(5) 2_665 2_675 ?
C2A C1 C2B 63.3(15) . . ?
C2A C1 C6B 86.3(16) . . ?
C2B C1 C6B 122.7(16) . . ?
C2A C1 C6A 119.2(17) . . ?
C2B C1 C6A 87.8(15) . . ?
C6B C1 C6A 65.5(15) . . ?
C2A C1 S2 120.2(12) . . ?
C2B C1 S2 118.0(12) . . ?
C6B C1 S2 119.3(12) . . ?
C6A C1 S2 120.6(12) . . ?
C5A C4 C3B 86(2) . . ?
C5A C4 C3A 115.0(17) . . ?
C3B C4 C3A 63.2(17) . . ?
C5A C4 C5B 60.2(16) . . ?
C3B C4 C5B 116.2(19) . . ?
C3A C4 C5B 83.5(15) . . ?
C5A C4 C7 123.1(14) . . ?
C3B C4 C7 121.0(17) . . ?
C3A C4 C7 121.8(13) . . ?
C5B C4 C7 122.8(12) . . ?
C12A C7 C8B 81.1(17) . . ?
C12A C7 C8A 120.1(18) . . ?
C8B C7 C8A 67.2(16) . . ?
C12A C7 C12B 68.0(16) . . ?
C8B C7 C12B 118.9(17) . . ?
C8A C7 C12B 84.3(16) . . ?
C12A C7 C4 119.4(14) . . ?
C8B C7 C4 121.1(13) . . ?
C8A C7 C4 120.5(14) . . ?
C12B C7 C4 119.9(13) . . ?
C9B C10 C11B 120(2) . . ?
C9B C10 C11A 81.2(17) . . ?
C11B C10 C11A 66.4(17) . . ?
C9B C10 C9A 67.3(17) . . ?
C11B C10 C9A 87.1(19) . . ?
C11A C10 C9A 120.1(19) . . ?
C1 C2A C3A 123(2) . . ?
C2A C3A C4 121(2) . . ?
C4 C5A C6A 126(2) . . ?
C1 C6A C5A 116(2) . . ?
C7 C8A C9A 122(2) . . ?
C10 C9A C8A 118(2) . . ?
C10 C11A C12A 121(2) . . ?
C7 C12A C11A 120(2) . . ?
C1 C2B C3B 117(2) . . ?
C4 C3B C2B 122(3) . . ?
C6B C5B C4 122(2) . . ?
C1 C6B C5B 120(2) . . ?
C7 C8B C9B 122(2) . . ?
C10 C9B C8B 119(2) . . ?
C10 C11B C12B 122(2) . . ?
C7 C12B C11B 117(2) . . ?
S2 O1 Ag1 119.3(3) . . ?
S2 O1 Ag1 128.1(3) . 2_775 ?
Ag1 O1 Ag1 69.86(15) . 2_775 ?
S2 O2 Ag1 136.5(3) 1_565 2_675 ?
S2 O2 Ag1 139.7(3) 1_565 . ?
Ag1 O2 Ag1 82.15(17) 2_675 . ?
S2 O3 Ag1 116.3(3) 1_455 2_665 ?
S2 O3 Ag1 125.7(3) 1_455 . ?
Ag1 O3 Ag1 69.92(16) 2_665 . ?
O3 S2 O2 112.4(4) 1_655 1_545 ?
O3 S2 O1 113.5(4) 1_655 . ?
O2 S2 O1 112.4(3) 1_545 . ?
O3 S2 C1 106.4(4) 1_655 . ?
O2 S2 C1 105.6(4) 1_545 . ?
O1 S2 C1 105.8(4) . . ?

loop_
_geom_bond_atom_site_label_1
_geom_bond_atom_site_label_2
_geom_bond_distance
_geom_bond_site_symmetry_2
_geom_bond_publ_flag
Ag1 O2 2.412(6) 2_675 ?
Ag1 O2 2.477(6) . ?
Ag1 O1 2.508(6) . ?
Ag1 O1 2.529(6) 2_775 ?
Ag1 O3 2.532(6) 2_665 ?
Ag1 O3 2.540(6) . ?
Ag1 Ag1 2.8843(14) 2_775 ?
Ag1 Ag1 2.9064(17) 2_665 ?
Ag1 Ag1 3.2128(15) 2_675 ?
C1 C2A 1.33(3) . ?
C1 C2B 1.34(2) . ?
C1 C6B 1.35(3) . ?
C1 C6A 1.39(3) . ?
C1 S2 1.775(8) . ?
C4 C5A 1.35(3) . ?
C4 C3B 1.36(3) . ?
C4 C3A 1.39(3) . ?
C4 C5B 1.40(2) . ?
C4 C7 1.481(13) . ?
C7 C12A 1.35(3) . ?
C7 C8B 1.37(3) . ?
C7 C8A 1.37(3) . ?
C7 C12B 1.40(3) . ?
C10 C9B 1.35(3) . ?
C10 C11B 1.34(3) . ?
C10 C11A 1.37(3) . ?
C10 C9A 1.38(3) . ?
C2A C3A 1.36(3) . ?
C5A C6A 1.40(4) . ?
C8A C9A 1.45(4) . ?
C11A C12A 1.44(4) . ?
C2B C3B 1.47(4) . ?
C5B C6B 1.38(3) . ?
C8B C9B 1.41(4) . ?
C11B C12B 1.47(4) . ?
O1 S2 1.466(6) . ?
O1 Ag1 2.529(6) 2_775 ?
O2 S2 1.459(6) 1_565 ?
O2 Ag1 2.412(5) 2_675 ?
O3 S2 1.454(6) 1_455 ?
O3 Ag1 2.532(6) 2_665 ?
S2 O3 1.454(6) 1_655 ?
S2 O2 1.459(6) 1_545 ?

loop_
_geom_torsion_atom_site_label_1
_geom_torsion_atom_site_label_2
_geom_torsion_atom_site_label_3
_geom_torsion_atom_site_label_4
_geom_torsion
_geom_torsion_site_symmetry_1
_geom_torsion_site_symmetry_2
_geom_torsion_site_symmetry_3
_geom_torsion_site_symmetry_4
_geom_torsion_publ_flag
C5A C4 C7 C12A -76(2) . . . . ?
C3B C4 C7 C12A 177(2) . . . . ?
C3A C4 C7 C12A 102(2) . . . . ?
C5B C4 C7 C12A -2(2) . . . . ?
C5A C4 C7 C8B -173.5(19) . . . . ?
C3B C4 C7 C8B 80(2) . . . . ?
C3A C4 C7 C8B 4(2) . . . . ?
C5B C4 C7 C8B -100.0(19) . . . . ?
C5A C4 C7 C8A 106(2) . . . . ?
C3B C4 C7 C8A -1(2) . . . . ?
C3A C4 C7 C8A -76(2) . . . . ?
C5B C4 C7 C8A 179.7(18) . . . . ?
C5A C4 C7 C12B 4(2) . . . . ?
C3B C4 C7 C12B -103(2) . . . . ?
C3A C4 C7 C12B -178.3(17) . . . . ?
C5B C4 C7 C12B 77.8(19) . . . . ?
C2B C1 C2A C3A -74(3) . . . . ?
C6B C1 C2A C3A 56(3) . . . . ?
C6A C1 C2A C3A -3(3) . . . . ?
S2 C1 C2A C3A 178.0(18) . . . . ?
C1 C2A C3A C4 2(4) . . . . ?
C5A C4 C3A C2A -4(3) . . . . ?
C3B C4 C3A C2A 67(3) . . . . ?
C5B C4 C3A C2A -57(2) . . . . ?
C7 C4 C3A C2A 178.6(18) . . . . ?
C3B C4 C5A C6A -51(3) . . . . ?
C3A C4 C5A C6A 7(3) . . . . ?
C5B C4 C5A C6A 73(3) . . . . ?
C7 C4 C5A C6A -175(2) . . . . ?
C2A C1 C6A C5A 6(3) . . . . ?
C2B C1 C6A C5A 63(2) . . . . ?
C6B C1 C6A C5A -65(2) . . . . ?
S2 C1 C6A C5A -175.5(16) . . . . ?
C4 C5A C6A C1 -8(4) . . . . ?
C12A C7 C8A C9A -1(3) . . . . ?
C8B C7 C8A C9A 63(3) . . . . ?
C12B C7 C8A C9A -62(3) . . . . ?
C4 C7 C8A C9A 177(2) . . . . ?
C9B C10 C9A C8A -70(3) . . . . ?
C11B C10 C9A C8A 55(3) . . . . ?
C11A C10 C9A C8A -5(3) . . . . ?
C7 C8A C9A C10 5(4) . . . . ?
C9B C10 C11A C12A 59(3) . . . . ?
C11B C10 C11A C12A -69(3) . . . . ?
C9A C10 C11A C12A 2(3) . . . . ?
C8B C7 C12A C11A -59(3) . . . . ?
C8A C7 C12A C11A -2(3) . . . . ?
C12B C7 C12A C11A 67(2) . . . . ?
C4 C7 C12A C11A -179.8(18) . . . . ?
C10 C11A C12A C7 2(4) . . . . ?
C2A C1 C2B C3B 67(2) . . . . ?
C6B C1 C2B C3B 2(3) . . . . ?
C6A C1 C2B C3B -57(2) . . . . ?
S2 C1 C2B C3B 179.2(19) . . . . ?
C5A C4 C3B C2B 55(3) . . . . ?
C3A C4 C3B C2B -66(3) . . . . ?
C5B C4 C3B C2B 1(4) . . . . ?
C7 C4 C3B C2B -179(2) . . . . ?
C1 C2B C3B C4 -2(4) . . . . ?
C5A C4 C5B C6B -68(3) . . . . ?
C3B C4 C5B C6B 0(3) . . . . ?
C3A C4 C5B C6B 56(2) . . . . ?
C7 C4 C5B C6B 179.9(18) . . . . ?
C2A C1 C6B C5B -55(2) . . . . ?
C2B C1 C6B C5B -1(3) . . . . ?
C6A C1 C6B C5B 69(2) . . . . ?
S2 C1 C6B C5B -178.1(17) . . . . ?
C4 C5B C6B C1 0(3) . . . . ?
C12A C7 C8B C9B 60(3) . . . . ?
C8A C7 C8B C9B -68(3) . . . . ?
C12B C7 C8B C9B 1(3) . . . . ?
C4 C7 C8B C9B 178.8(19) . . . . ?
C11B C10 C9B C8B -4(3) . . . . ?
C11A C10 C9B C8B -60(3) . . . . ?
C9A C10 C9B C8B 68(3) . . . . ?
C7 C8B C9B C10 2(4) . . . . ?
C9B C10 C11B C12B 4(3) . . . . ?
C11A C10 C11B C12B 67(2) . . . . ?
C9A C10 C11B C12B -58(3) . . . . ?
C12A C7 C12B C11B -67(2) . . . . ?
C8B C7 C12B C11B -2(3) . . . . ?
C8A C7 C12B C11B 59(2) . . . . ?
C4 C7 C12B C11B -179.4(16) . . . . ?
C10 C11B C12B C7 -1(3) . . . . ?
O2 Ag1 O1 S2 64.7(7) 2_675 . . . ?
O2 Ag1 O1 S2 161.2(4) . . . . ?
O1 Ag1 O1 S2 -123.2(4) 2_775 . . . ?
O3 Ag1 O1 S2 -36.4(4) 2_665 . . . ?
O3 Ag1 O1 S2 72.4(4) . . . . ?
Ag1 Ag1 O1 S2 -123.2(4) 2_775 . . . ?
Ag1 Ag1 O1 S2 18.0(3) 2_665 . . . ?
Ag1 Ag1 O1 S2 142.5(3) 2_675 . . . ?
O2 Ag1 O1 Ag1 -172.1(5) 2_675 . . 2_775 ?
O2 Ag1 O1 Ag1 -75.64(17) . . . 2_775 ?
O1 Ag1 O1 Ag1 0.0 2_775 . . 2_775 ?
O3 Ag1 O1 Ag1 86.78(17) 2_665 . . 2_775 ?
O3 Ag1 O1 Ag1 -164.39(18) . . . 2_775 ?
Ag1 Ag1 O1 Ag1 141.15(10) 2_665 . . 2_775 ?
Ag1 Ag1 O1 Ag1 -94.34(15) 2_675 . . 2_775 ?
O2 Ag1 O2 S2 -165.8(7) 2_675 . . 1_565 ?
O1 Ag1 O2 S2 33.8(5) . . . 1_565 ?
O1 Ag1 O2 S2 -78.1(6) 2_775 . . 1_565 ?
O3 Ag1 O2 S2 -68.4(9) 2_665 . . 1_565 ?
O3 Ag1 O2 S2 113.3(6) . . . 1_565 ?
Ag1 Ag1 O2 S2 -21.9(5) 2_775 . . 1_565 ?
Ag1 Ag1 O2 S2 114.1(5) 2_665 . . 1_565 ?
Ag1 Ag1 O2 S2 -165.8(7) 2_675 . . 1_565 ?
O2 Ag1 O2 Ag1 0.0 2_675 . . 2_675 ?
O1 Ag1 O2 Ag1 -160.4(2) . . . 2_675 ?
O1 Ag1 O2 Ag1 87.7(2) 2_775 . . 2_675 ?
O3 Ag1 O2 Ag1 97.5(6) 2_665 . . 2_675 ?
O3 Ag1 O2 Ag1 -80.87(18) . . . 2_675 ?
Ag1 Ag1 O2 Ag1 143.88(17) 2_775 . . 2_675 ?
Ag1 Ag1 O2 Ag1 -80.1(2) 2_665 . . 2_675 ?
O2 Ag1 O3 S2 -27.4(4) 2_675 . . 1_455 ?
O2 Ag1 O3 S2 70.9(4) . . . 1_455 ?
O1 Ag1 O3 S2 155.2(4) . . . 1_455 ?
O1 Ag1 O3 S2 31.1(8) 2_775 . . 1_455 ?
O3 Ag1 O3 S2 -108.6(4) 2_665 . . 1_455 ?
Ag1 Ag1 O3 S2 137.7(3) 2_775 . . 1_455 ?
Ag1 Ag1 O3 S2 -108.6(4) 2_665 . . 1_455 ?
Ag1 Ag1 O3 S2 23.0(4) 2_675 . . 1_455 ?
O2 Ag1 O3 Ag1 81.15(16) 2_675 . . 2_665 ?
O2 Ag1 O3 Ag1 179.46(16) . . . 2_665 ?
O1 Ag1 O3 Ag1 -96.23(17) . . . 2_665 ?
O1 Ag1 O3 Ag1 139.7(5) 2_775 . . 2_665 ?
O3 Ag1 O3 Ag1 0.0 2_665 . . 2_665 ?
Ag1 Ag1 O3 Ag1 -113.68(14) 2_775 . . 2_665 ?
Ag1 Ag1 O3 Ag1 131.53(11) 2_675 . . 2_665 ?
Ag1 O1 S2 O3 121.8(4) . . . 1_655 ?
Ag1 O1 S2 O3 35.4(5) 2_775 . . 1_655 ?
Ag1 O1 S2 O2 -7.1(5) . . . 1_545 ?
Ag1 O1 S2 O2 -93.5(4) 2_775 . . 1_545 ?
Ag1 O1 S2 C1 -121.9(4) . . . . ?
Ag1 O1 S2 C1 151.7(4) 2_775 . . . ?
C2A C1 S2 O3 157.6(13) . . . 1_655 ?
C2B C1 S2 O3 83.9(13) . . . 1_655 ?
C6B C1 S2 O3 -98.5(13) . . . 1_655 ?
C6A C1 S2 O3 -21.3(13) . . . 1_655 ?
C2A C1 S2 O2 -82.7(13) . . . 1_545 ?
C2B C1 S2 O2 -156.5(13) . . . 1_545 ?
C6B C1 S2 O2 21.1(14) . . . 1_545 ?
C6A C1 S2 O2 98.3(13) . . . 1_545 ?
C2A C1 S2 O1 36.6(14) . . . . ?
C2B C1 S2 O1 -37.1(13) . . . . ?
C6B C1 S2 O1 140.5(13) . . . . ?
C6A C1 S2 O1 -142.3(13) . . . . ?
